data_2220390
loop_
_publ_author_name
'Huang, Ping-Hsin'
'Chen, Guan-Ji'
'Wen, Yuh-Sheng'

_publ_section_title
;
 9-Ethyl-3-(imidazo[1,2-<i>a</i>]pyrimidin-3-yl)-9<i>H</i>-carbazole
;
_journal_coeditor_code WW2131
_journal_issue 12
_journal_name_full 'Acta Crystallographica Section E'
_journal_page_first o2407
_journal_paper_doi 10.1107/S1600536808038300
_journal_volume 64
_journal_year 2008
_chemical_formula_iupac 'C20 H16 N4'
_chemical_formula_moiety 'C20 H16 N4'
_chemical_formula_sum 'C20 H16 N4'
_chemical_formula_weight 312.37
_chemical_name_systematic
;
9-Ethyl-3-(imidazo[1,2-<i>a</i>]pyrimidin-3-yl)-9<i>H</i>-carbazole
;
_space_group_IT_number 14
_symmetry_cell_setting monoclinic
_symmetry_space_group_name_Hall '-P 2ybc'
_symmetry_space_group_name_H-M 'P 1 21/c 1'
_atom_sites_solution_hydrogens geom
_atom_sites_solution_primary direct
_atom_sites_solution_secondary difmap
_audit_creation_method SHELXL-97
_cell_angle_alpha 90.00
_cell_angle_beta 112.7120(10)
_cell_angle_gamma 90.00
_cell_formula_units_Z 4
_cell_length_a 13.9106(3)
_cell_length_b 9.3187(2)
_cell_length_c 12.9047(3)
_cell_measurement_reflns_used 3698
_cell_measurement_temperature 100.00(10)
_cell_measurement_theta_max 30.19
_cell_measurement_theta_min 2.7
_cell_volume 1543.10(6)
_computing_cell_refinement 'SAINT (Bruker, 2001)'
_computing_data_collection 'SMART (Bruker, 2001)'
_computing_data_reduction 'SAINT (Bruker, 2001)'
_computing_molecular_graphics 'ORTEP-3 for Windows (Farrugia, 1997)'
_computing_publication_material 'WinGX (Farrugia, 1999)'
_computing_structure_refinement 'SHELXL97 (Sheldrick, 2008)'
_computing_structure_solution 'SHELXS97 (Sheldrick, 2008)'
_diffrn_ambient_temperature 100.00(10)
_diffrn_measured_fraction_theta_full 1.000
_diffrn_measured_fraction_theta_max 1.000
_diffrn_measurement_device_type 'Bruker SMART CCD area-detector'
_diffrn_measurement_method '\w and \f'
_diffrn_radiation_monochromator graphite
_diffrn_radiation_source 'fine-focus sealed tube'
_diffrn_radiation_type MoK\a
_diffrn_radiation_wavelength 0.71073
_diffrn_reflns_av_R_equivalents 0.0330
_diffrn_reflns_av_sigmaI/netI 0.0407
_diffrn_reflns_limit_h_max 16
_diffrn_reflns_limit_h_min -16
_diffrn_reflns_limit_k_max 11
_diffrn_reflns_limit_k_min -11
_diffrn_reflns_limit_l_max 15
_diffrn_reflns_limit_l_min -15
_diffrn_reflns_number 11748
_diffrn_reflns_theta_full 25.02
_diffrn_reflns_theta_max 25.02
_diffrn_reflns_theta_min 1.59
_diffrn_standards_number 0
_exptl_absorpt_coefficient_mu 0.083
_exptl_absorpt_correction_type none
_exptl_crystal_colour yellow
_exptl_crystal_density_diffrn 1.345
_exptl_crystal_density_meas 1.345
_exptl_crystal_density_method 'not measured'
_exptl_crystal_description prism
_exptl_crystal_F_000 656
_exptl_crystal_size_max 0.36
_exptl_crystal_size_mid 0.32
_exptl_crystal_size_min 0.28
_refine_diff_density_max 0.190
_refine_diff_density_min -0.185
_refine_ls_extinction_coef 0.0063(8)
_refine_ls_extinction_expression Fc^*^=kFc[1+0.001xFc^2^\l^3^/sin(2\q)]^-1/4^
_refine_ls_extinction_method 'SHELXL97 (Sheldrick, 2008)'
_refine_ls_goodness_of_fit_ref 0.905
_refine_ls_hydrogen_treatment constr
_refine_ls_matrix_type full
_refine_ls_number_parameters 218
_refine_ls_number_reflns 2717
_refine_ls_number_restraints 0
_refine_ls_restrained_S_all 0.905
_refine_ls_R_factor_all 0.0423
_refine_ls_R_factor_gt 0.0303
_refine_ls_shift/su_max 0.001
_refine_ls_shift/su_mean 0.000
_refine_ls_structure_factor_coef Fsqd
_refine_ls_weighting_details 'calc w=1/[\s^2^(Fo^2^)+(0.0416P)^2^] where P=(Fo^2^+2Fc^2^)/3'
_refine_ls_weighting_scheme calc
_refine_ls_wR_factor_gt 0.0698
_refine_ls_wR_factor_ref 0.0719
_reflns_number_gt 1991
_reflns_number_total 2717
_reflns_threshold_expression I>2\s(I)
_cod_data_source_file ww2131.cif
_cod_data_source_block I
_cod_depositor_comments
;
The following automatic conversions were performed:
'_symmetry_cell_setting' value 'Monoclinic' changed to 'monoclinic'
according to '/home/saulius/struct/CIF-dictionaries/cif_core.dic'
dictionary named 'cif_core.dic' version 2.4.1 from 2010-06-29.

Automatic conversion script
Id: cif_fix_enum 1527 2010-12-29 10:47:43Z saulius 

The following automatic conversions were performed:

'_symmetry_cell_setting' value 'Monoclinic' changed to 'monoclinic'
according to /home/saulius/struct/CIF-dictionaries/cif_core.dic
dictionary named 'cif_core.dic' version 2.4.1 from 2010-06-29.

Automatic conversion script
Id: cif_fix_values 1715 2011-07-08 13:25:40Z adriana 
;
_cod_original_sg_symbol_H-M 'P 21/c'
_cod_database_code 2220390
_cod_database_fobs_code 2220390

loop_
_symmetry_equiv_pos_as_xyz
'x, y, z'
'-x, y+1/2, -z+1/2'
'-x, -y, -z'
'x, -y-1/2, z-1/2'

loop_
_atom_site_type_symbol
_atom_site_label
_atom_site_fract_x
_atom_site_fract_y
_atom_site_fract_z
_atom_site_U_iso_or_equiv
_atom_site_adp_type
_atom_site_calc_flag
_atom_site_refinement_flags
_atom_site_occupancy
N N4 1.35147(8) 0.58921(11) 0.45030(9) 0.0200(3) Uani d . 1
N N3 0.96458(8) 0.19984(11) 0.66711(9) 0.0225(3) Uani d . 1
N N1 0.85050(8) 0.05126(11) 0.51971(9) 0.0209(3) Uani d . 1
N N2 0.98239(8) 0.20433(11) 0.50125(8) 0.0166(3) Uani d . 1
C C17 1.37034(10) 0.48850(14) 0.38158(10) 0.0196(3) Uani d . 1
C C16 1.43492(10) 0.49764(15) 0.32235(11) 0.0256(3) Uani d . 1
H H16 1.4741 0.5797 0.3258 0.031 Uiso calc R 1
C C14 1.43902(10) 0.38125(15) 0.25828(11) 0.0279(4) Uani d . 1
H H14 1.4817 0.3852 0.2179 0.033 Uiso calc R 1
C C13 1.38043(10) 0.25737(15) 0.25257(11) 0.0253(3) Uani d . 1
H H13 1.3845 0.1805 0.2085 0.030 Uiso calc R 1
C C12 1.31683(10) 0.24836(14) 0.31163(11) 0.0210(3) Uani d . 1
H H12 1.2784 0.1656 0.3081 0.025 Uiso calc R 1
C C11 1.31059(9) 0.36437(13) 0.37670(10) 0.0179(3) Uani d . 1
C C10 1.25171(9) 0.39349(13) 0.44510(10) 0.0166(3) Uani d . 1
C C9 1.17866(9) 0.31495(13) 0.47090(10) 0.0171(3) Uani d . 1
H H9 1.1602 0.2230 0.4422 0.021 Uiso calc R 1
C C8 1.13349(9) 0.37494(13) 0.53988(10) 0.0171(3) Uani d . 1
C C7 1.16524(10) 0.51203(13) 0.58548(10) 0.0195(3) Uani d . 1
H H7 1.1364 0.5503 0.6336 0.023 Uiso calc R 1
C C24 1.23750(10) 0.59182(14) 0.56155(10) 0.0203(3) Uani d . 1
H H24 1.2575 0.6824 0.5927 0.024 Uiso calc R 1
C C23 1.27953(9) 0.53254(13) 0.48938(10) 0.0180(3) Uani d . 1
C C18 1.39561(10) 0.73286(13) 0.47180(11) 0.0248(3) Uani d . 1
H H18A 1.4685 0.7281 0.4827 0.030 Uiso calc R 1
H H18B 1.3919 0.7690 0.5406 0.030 Uiso calc R 1
C C19 1.33998(11) 0.83644(15) 0.37712(12) 0.0305(4) Uani d . 1
H H19A 1.3718 0.9294 0.3954 0.046 Uiso calc R 1
H H19B 1.2680 0.8430 0.3668 0.046 Uiso calc R 1
H H19C 1.3449 0.8025 0.3091 0.046 Uiso calc R 1
C C6 1.04213(10) 0.29149(14) 0.66997(11) 0.0223(3) Uani d . 1
H H6 1.0810 0.3451 0.7331 0.027 Uiso calc R 1
C C4 0.92857(10) 0.14710(13) 0.56400(10) 0.0181(3) Uani d . 1
C C1 0.82339(10) 0.02090(13) 0.41227(11) 0.0214(3) Uani d . 1
H H1 0.7709 -0.0464 0.3802 0.026 Uiso calc R 1
C C2 0.86906(10) 0.08412(13) 0.34325(11) 0.0205(3) Uani d . 1
H H2 0.8445 0.0624 0.2671 0.025 Uiso calc R 1
C C3 0.94900(10) 0.17667(13) 0.38901(10) 0.0184(3) Uani d . 1
H H3 0.9804 0.2203 0.3453 0.022 Uiso calc R 1
C C5 1.05729(10) 0.29722(13) 0.57133(10) 0.0173(3) Uani d . 1

loop_
_atom_site_aniso_label
_atom_site_aniso_U_11
_atom_site_aniso_U_22
_atom_site_aniso_U_33
_atom_site_aniso_U_12
_atom_site_aniso_U_13
_atom_site_aniso_U_23
N4 0.0182(6) 0.0194(6) 0.0212(6) -0.0032(5) 0.0064(5) 0.0020(5)
N3 0.0221(6) 0.0286(7) 0.0179(6) -0.0029(5) 0.0090(5) -0.0014(5)
N1 0.0186(6) 0.0214(6) 0.0225(7) -0.0001(5) 0.0076(5) 0.0002(5)
N2 0.0167(6) 0.0193(6) 0.0148(6) 0.0011(5) 0.0071(5) 0.0008(5)
C17 0.0145(7) 0.0257(8) 0.0166(7) 0.0018(6) 0.0038(6) 0.0037(6)
C16 0.0167(7) 0.0315(8) 0.0279(8) -0.0014(6) 0.0077(7) 0.0065(7)
C14 0.0189(8) 0.0413(9) 0.0273(8) 0.0068(7) 0.0131(7) 0.0075(7)
C13 0.0199(8) 0.0338(9) 0.0225(8) 0.0065(7) 0.0087(6) 0.0006(7)
C12 0.0164(7) 0.0244(8) 0.0205(7) 0.0019(6) 0.0054(6) 0.0029(6)
C11 0.0138(7) 0.0219(7) 0.0161(7) 0.0021(6) 0.0038(6) 0.0032(6)
C10 0.0151(7) 0.0194(7) 0.0130(7) 0.0022(6) 0.0030(6) 0.0023(6)
C9 0.0178(7) 0.0164(7) 0.0145(7) -0.0006(6) 0.0033(6) 0.0006(6)
C8 0.0159(7) 0.0206(7) 0.0129(7) 0.0015(6) 0.0034(6) 0.0021(6)
C7 0.0207(7) 0.0228(7) 0.0146(7) 0.0040(6) 0.0065(6) 0.0006(6)
C24 0.0219(7) 0.0167(7) 0.0181(7) 0.0001(6) 0.0032(6) -0.0008(6)
C23 0.0157(7) 0.0200(7) 0.0158(7) 0.0007(6) 0.0033(6) 0.0050(6)
C18 0.0229(8) 0.0214(8) 0.0284(8) -0.0050(6) 0.0081(6) 0.0026(6)
C19 0.0288(9) 0.0284(8) 0.0367(9) 0.0029(7) 0.0152(7) 0.0085(7)
C6 0.0211(7) 0.0286(8) 0.0171(7) -0.0035(6) 0.0072(6) -0.0041(6)
C4 0.0184(7) 0.0213(7) 0.0166(7) 0.0019(6) 0.0090(6) 0.0031(6)
C1 0.0180(7) 0.0207(7) 0.0229(8) 0.0011(6) 0.0051(6) -0.0020(6)
C2 0.0192(7) 0.0238(8) 0.0165(7) 0.0020(6) 0.0048(6) -0.0021(6)
C3 0.0188(7) 0.0226(8) 0.0141(7) 0.0045(6) 0.0068(6) 0.0013(6)
C5 0.0160(7) 0.0193(7) 0.0157(7) 0.0008(6) 0.0049(6) -0.0014(6)

loop_
_atom_type_symbol
_atom_type_description
_atom_type_scat_dispersion_real
_atom_type_scat_dispersion_imag
_atom_type_scat_source
N N 0.0061 0.0033 'International Tables Vol C Tables 4.2.6.8 and 6.1.1.4'
C C 0.0033 0.0016 'International Tables Vol C Tables 4.2.6.8 and 6.1.1.4'
H H 0.0000 0.0000 'International Tables Vol C Tables 4.2.6.8 and 6.1.1.4'

loop_
_geom_angle_atom_site_label_1
_geom_angle_atom_site_label_2
_geom_angle_atom_site_label_3
_geom_angle
C17 N4 C23 108.46(10)
C17 N4 C18 125.16(10)
C23 N4 C18 126.29(11)
C4 N3 C6 104.37(10)
C1 N1 C4 116.31(11)
C3 N2 C5 132.23(10)
C3 N2 C4 120.15(11)
C5 N2 C4 107.14(10)
N4 C17 C16 129.35(12)
N4 C17 C11 109.28(10)
C16 C17 C11 121.37(12)
C14 C16 C17 117.86(13)
C14 C16 H16 121.1
C17 C16 H16 121.1
C16 C14 C13 121.53(13)
C16 C14 H14 119.2
C13 C14 H14 119.2
C12 C13 C14 120.51(13)
C12 C13 H13 119.7
C14 C13 H13 119.7
C13 C12 C11 119.36(12)
C13 C12 H12 120.3
C11 C12 H12 120.3
C12 C11 C17 119.38(11)
C12 C11 C10 134.22(12)
C17 C11 C10 106.39(11)
C9 C10 C23 119.86(11)
C9 C10 C11 133.33(12)
C23 C10 C11 106.80(10)
C8 C9 C10 119.59(12)
C8 C9 H9 120.2
C10 C9 H9 120.2
C9 C8 C7 119.17(12)
C9 C8 C5 122.22(11)
C7 C8 C5 118.54(11)
C24 C7 C8 122.38(12)
C24 C7 H7 118.8
C8 C7 H7 118.8
C7 C24 C23 117.87(12)
C7 C24 H24 121.1
C23 C24 H24 121.1
N4 C23 C24 129.87(12)
N4 C23 C10 109.06(10)
C24 C23 C10 121.07(11)
N4 C18 C19 112.72(11)
N4 C18 H18A 109.0
C19 C18 H18A 109.0
N4 C18 H18B 109.0
C19 C18 H18B 109.0
H18A C18 H18B 107.8
C18 C19 H19A 109.5
C18 C19 H19B 109.5
H19A C19 H19B 109.5
C18 C19 H19C 109.5
H19A C19 H19C 109.5
H19B C19 H19C 109.5
N3 C6 C5 113.76(11)
N3 C6 H6 123.1
C5 C6 H6 123.1
N3 C4 N1 127.00(11)
N3 C4 N2 111.12(11)
N1 C4 N2 121.88(11)
N1 C1 C2 124.03(12)
N1 C1 H1 118.0
C2 C1 H1 118.0
C3 C2 C1 119.18(12)
C3 C2 H2 120.4
C1 C2 H2 120.4
C2 C3 N2 118.06(12)
C2 C3 H3 121.0
N2 C3 H3 121.0
C6 C5 N2 103.61(10)
C6 C5 C8 131.65(12)
N2 C5 C8 124.72(11)

loop_
_geom_bond_atom_site_label_1
_geom_bond_atom_site_label_2
_geom_bond_distance
N4 C17 1.3841(16)
N4 C23 1.3871(15)
N4 C18 1.4541(15)
N3 C4 1.3222(16)
N3 C6 1.3652(16)
N1 C1 1.3194(15)
N1 C4 1.3508(16)
N2 C3 1.3640(15)
N2 C5 1.3874(15)
N2 C4 1.4031(15)
C17 C16 1.3889(17)
C17 C11 1.4115(17)
C16 C14 1.3782(18)
C16 H16 0.9300
C14 C13 1.3986(18)
C14 H14 0.9300
C13 C12 1.3752(17)
C13 H13 0.9300
C12 C11 1.3920(17)
C12 H12 0.9300
C11 C10 1.4429(16)
C10 C9 1.3929(16)
C10 C23 1.4088(17)
C9 C8 1.3898(16)
C9 H9 0.9300
C8 C7 1.4045(17)
C8 C5 1.4646(17)
C7 C24 1.3778(17)
C7 H7 0.9300
C24 C23 1.3911(17)
C24 H24 0.9300
C18 C19 1.5143(18)
C18 H18A 0.9700
C18 H18B 0.9700
C19 H19A 0.9600
C19 H19B 0.9600
C19 H19C 0.9600
C6 C5 1.3693(16)
C6 H6 0.9300
C1 C2 1.4074(17)
C1 H1 0.9300
C2 C3 1.3499(18)
C2 H2 0.9300
C3 H3 0.9300

loop_
_cod_related_entry_id
_cod_related_entry_database
_cod_related_entry_code
1 ChemSpider 24741212
